data_2014666
loop_
_publ_author_name
'Bacsa, John'
'Eve, Desmond'
'Dunbar, Kim R.'

_publ_section_title
;
 <i>catena</i>-Poly[[diaquacobalt(II)]-\m-oxalato]
;
_journal_issue 1
_journal_name_full 'Acta Crystallographica Section C'
_journal_page_first m58
_journal_page_last m60
_journal_paper_doi 10.1107/S0108270104030409
_journal_volume 61
_journal_year 2005
_chemical_formula_iupac '[Co (C2 O4) (H2 O)2]'
_chemical_formula_moiety 'C2 H4 Co O6'
_chemical_formula_sum 'C2 H4 Co O6'
_chemical_formula_weight 182.98
_chemical_name_common 'cobalt oxalate dihydrate'
_chemical_name_systematic
;
catena-Poly[[diaquacobalt(II)]-\m-oxalato]
;
_space_group_IT_number 15
_symmetry_cell_setting monoclinic
_symmetry_space_group_name_Hall '-C 2yc'
_symmetry_space_group_name_H-M 'C 1 2/c 1'
_atom_sites_solution_hydrogens geom
_atom_sites_solution_primary direct
_atom_sites_solution_secondary difmap
_cell_angle_alpha 90.00
_cell_angle_beta 126.155(8)
_cell_angle_gamma 90.00
_cell_formula_units_Z 4
_cell_length_a 11.707(2)
_cell_length_b 5.4487(10)
_cell_length_c 9.6477(19)
_cell_measurement_reflns_used 1356
_cell_measurement_temperature 298(2)
_cell_measurement_theta_max 27.425
_cell_measurement_theta_min 3.481
_cell_volume 496.89(17)
_computing_cell_refinement 'SAINT (Bruker, 2001)'
_computing_data_collection 'SMART (Bruker, 2001)'
_computing_data_reduction SAINT
_computing_molecular_graphics 'X-SEED (Barbour, 2001)'
_computing_publication_material 'Please provide missing information'
_computing_structure_refinement 'SHELXL97 (Sheldrick, 1997)'
_computing_structure_solution 'SHELXS97 (Sheldrick, 1997)'
_diffrn_ambient_temperature 298(2)
_diffrn_measured_fraction_theta_full 0.993
_diffrn_measured_fraction_theta_max 0.993
_diffrn_measurement_device_type 'Bruker SMART APEX CCD area-detector'
_diffrn_measurement_method '\w and \f'
_diffrn_radiation_monochromator graphite
_diffrn_radiation_source 'fine-focus sealed tube'
_diffrn_radiation_type MoK\a
_diffrn_radiation_wavelength 0.71073
_diffrn_reflns_av_R_equivalents 0.0197
_diffrn_reflns_av_sigmaI/netI 0.0280
_diffrn_reflns_limit_h_max 8
_diffrn_reflns_limit_h_min -14
_diffrn_reflns_limit_k_max 7
_diffrn_reflns_limit_k_min -5
_diffrn_reflns_limit_l_max 12
_diffrn_reflns_limit_l_min -11
_diffrn_reflns_number 1722
_diffrn_reflns_theta_full 27.43
_diffrn_reflns_theta_max 27.43
_diffrn_reflns_theta_min 4.31
_diffrn_standards_decay_% negligible
_diffrn_standards_number 0
_exptl_absorpt_coefficient_mu 3.406
_exptl_absorpt_correction_T_max 0.9107
_exptl_absorpt_correction_T_min 0.7078
_exptl_absorpt_correction_type multi-scan
_exptl_absorpt_process_details '(SADABS; Bruker, 2003)'
_exptl_crystal_colour pink
_exptl_crystal_density_diffrn 2.446
_exptl_crystal_density_meas ?
_exptl_crystal_density_method 'not measured'
_exptl_crystal_description plate
_exptl_crystal_F_000 364
_exptl_crystal_size_max 0.11
_exptl_crystal_size_mid 0.08
_exptl_crystal_size_min 0.03
_refine_diff_density_max 0.825
_refine_diff_density_min -0.724
_refine_ls_extinction_method none
_refine_ls_goodness_of_fit_ref 1.152
_refine_ls_hydrogen_treatment refall
_refine_ls_matrix_type full
_refine_ls_number_parameters 50
_refine_ls_number_reflns 565
_refine_ls_number_restraints 2
_refine_ls_restrained_S_all 1.152
_refine_ls_R_factor_all 0.0334
_refine_ls_R_factor_gt 0.0320
_refine_ls_shift/su_max 0.000
_refine_ls_shift/su_mean 0.000
_refine_ls_structure_factor_coef Fsqd
_refine_ls_weighting_details 'calc w=1/[\s^2^(Fo^2^)+(0.0404P)^2^+2.8955P] where P = (Fo^2^+2Fc^2^)/3'
_refine_ls_weighting_scheme calc
_refine_ls_wR_factor_gt 0.0877
_refine_ls_wR_factor_ref 0.0888
_reflns_number_gt 542
_reflns_number_total 565
_reflns_threshold_expression I>2\s(I)
_cod_data_source_file fr1511.cif
_cod_data_source_block I
_cod_depositor_comments
;
The following automatic conversions were performed:

'_exptl_crystal_density_meas' value 'not measured' was changed to '?'
- the value is perceived as not measured.

Automatic conversion script
Id: cif_fix_values 3008 2015-01-20 13:52:24Z robertas 
;
_cod_original_sg_symbol_H-M 'C 2/c'
_cod_database_code 2014666
_cod_database_fobs_code 2014666

loop_
_symmetry_equiv_pos_as_xyz
'x, y, z'
'-x, y, -z+1/2'
'x+1/2, y+1/2, z'
'-x+1/2, y+1/2, -z+1/2'
'-x, -y, -z'
'x, -y, z-1/2'
'-x+1/2, -y+1/2, -z'
'x+1/2, -y+1/2, z-1/2'

loop_
_atom_site_label
_atom_site_fract_x
_atom_site_fract_y
_atom_site_fract_z
_atom_site_U_iso_or_equiv
_atom_site_adp_type
_atom_site_calc_flag
_atom_site_refinement_flags
_atom_site_occupancy
_atom_site_disorder_assembly
_atom_site_disorder_group
_atom_site_type_symbol
Co 0.5000 0.07229(10) 0.7500 0.0092(2) Uani d S 1 . . Co
O1 0.4127(2) 0.3672(4) 0.5768(3) 0.0101(5) Uani d . 1 . . O
O2 0.4122(2) 0.7782(4) 0.5769(3) 0.0101(5) Uani d . 1 . . O
O3 0.3249(2) 0.0646(4) 0.7572(3) 0.0114(5) Uani d D 1 . . O
C1 0.4487(3) 0.5748(5) 0.6492(4) 0.0087(6) Uani d . 1 . . C
H1 0.235(3) 0.111(9) 0.650(4) 0.041(14) Uiso d D 1 . . H
H2 0.339(6) 0.136(10) 0.859(4) 0.048(15) Uiso d D 1 . . H

loop_
_atom_site_aniso_label
_atom_site_aniso_U_11
_atom_site_aniso_U_22
_atom_site_aniso_U_33
_atom_site_aniso_U_12
_atom_site_aniso_U_13
_atom_site_aniso_U_23
Co 0.0115(3) 0.0058(3) 0.0093(3) 0.000 0.0055(3) 0.000
O1 0.0120(10) 0.0069(10) 0.0091(10) -0.0005(8) 0.0049(9) -0.0009(8)
O2 0.0127(11) 0.0078(10) 0.0086(10) -0.0001(8) 0.0057(9) -0.0007(8)
O3 0.0109(11) 0.0137(12) 0.0081(10) 0.0026(8) 0.0047(9) -0.0009(8)
C1 0.0077(14) 0.0102(14) 0.0091(15) -0.0006(11) 0.0055(13) -0.0012(10)

loop_
_atom_type_symbol
_atom_type_description
_atom_type_scat_dispersion_real
_atom_type_scat_dispersion_imag
_atom_type_scat_source
C C 0.0033 0.0016 'International Tables Vol C Tables 4.2.6.8 and 6.1.1.4'
H H 0.0000 0.0000 'International Tables Vol C Tables 4.2.6.8 and 6.1.1.4'
O O 0.0106 0.0060 'International Tables Vol C Tables 4.2.6.8 and 6.1.1.4'
Co Co 0.3494 0.9721 'International Tables Vol C Tables 4.2.6.8 and 6.1.1.4'

loop_
_geom_angle_atom_site_label_1
_geom_angle_atom_site_label_2
_geom_angle_atom_site_label_3
_geom_angle_site_symmetry_1
_geom_angle_site_symmetry_3
_geom_angle
_geom_angle_publ_flag
O1 Co O1 2_656 . 80.07(12) yes
O2 Co O1 1_545 . 99.87(9) yes
O3 Co O3 . 2_656 177.70(13) yes
O3 Co O2 . 1_545 88.96(8) yes
O3 Co O2 . 2_646 89.28(9) yes
O2 Co O2 1_545 2_646 80.18(12) yes
O3 Co O1 . . 90.90(9) yes
O3 Co O1 . 2_656 90.86(9) yes
O2 Co O1 1_545 . 99.87(9) yes
O2 Co O1 2_646 . 179.81(8) ?
C1 O1 Co . . 113.44(19) ?
O2 C1 O1 . . 126.5(3) ?
O2 C1 C1 . 2_656 116.97(16) ?
O1 C1 C1 . 2_656 116.52(16) ?
Co O3 H1 . . 115(3) ?
Co O3 H2 . . 116(3) ?
H1 O3 H2 . . 113(5) ?

loop_
_geom_bond_atom_site_label_1
_geom_bond_atom_site_label_2
_geom_bond_site_symmetry_2
_geom_bond_distance
_geom_bond_publ_flag
Co O3 . 2.093(2) yes
Co O2 1_545 2.095(2) yes
Co O1 . 2.099(2) yes
O1 C1 . 1.264(4) yes
O2 C1 . 1.243(4) yes
C1 C1 2_656 1.571(6) yes
O3 H1 . 0.98(4) no
O3 H2 . 0.98(4) no

loop_
_geom_hbond_atom_site_label_D
_geom_hbond_atom_site_label_H
_geom_hbond_atom_site_label_A
_geom_hbond_site_symmetry_A
_geom_hbond_distance_DH
_geom_hbond_distance_HA
_geom_hbond_distance_DA
_geom_hbond_angle_DHA
O3 H2 O2 6_566 0.98(4) 1.80(4) 2.751(3) 164(5)
O3 H1 O1 7_556 0.98(4) 1.83(4) 2.772(3) 162(5)

loop_
_geom_torsion_atom_site_label_1
_geom_torsion_atom_site_label_2
_geom_torsion_atom_site_label_3
_geom_torsion_atom_site_label_4
_geom_torsion_site_symmetry_2
_geom_torsion_site_symmetry_3
_geom_torsion_site_symmetry_4
_geom_torsion
_geom_torsion_publ_flag
O1 C1 C1 O1 . 2_656 2_656 -1.0(10) yes
O1 C1 C1 O2 . 2_656 2_656 179.7(2) yes
Co O1 C1 C1 . . 2_656 0.7(4) yes
Co O2 C1 C1 2_646 2_646 1_545 -0.2(4) yes
